data_7156661
loop_
_publ_author_name
'Zehra, Syeda Tazeen'
'Zhang, Guoxiang'
'Yang, Shuang'
'Fang, Xinqiang'

_publ_section_title
;
 Kinetic resolution of \b-ketoesters with quaternary stereocenters via a
 carbene-catalyzed benzoin reaction.
;
_journal_issue 8
_journal_name_full 'Organic &amp; biomolecular chemistry'
_journal_page_first 2169
_journal_page_last 2173
_journal_paper_doi 10.1039/c8ob02468e
_journal_volume 17
_journal_year 2019
_chemical_absolute_configuration ad
_chemical_formula_sum 'C96 H88 O16 S4'
_chemical_formula_weight 1625.90
_space_group_crystal_system orthorhombic
_space_group_IT_number 19
_space_group_name_Hall 'P 2ac 2ab'
_space_group_name_H-M_alt 'P 21 21 21'
_symmetry_space_group_name_Hall 'P 2ac 2ab'
_symmetry_space_group_name_H-M 'P 21 21 21'
_atom_sites_solution_hydrogens mixed
_audit_creation_method SHELXL-2016/6
_audit_update_record
;
2017-12-29 deposited with the CCDC.
2019-01-28 downloaded from the CCDC.
;
_cell_angle_alpha 90
_cell_angle_beta 90
_cell_angle_gamma 90
_cell_formula_units_Z 1
_cell_length_a 6.7899(4)
_cell_length_b 16.6281(11)
_cell_length_c 18.1779(16)
_cell_measurement_reflns_used 6834
_cell_measurement_temperature 293(2)
_cell_measurement_theta_max 27.5087
_cell_measurement_theta_min 3.2046
_cell_volume 2052.3(3)
_computing_structure_refinement 'SHELXL-2016/6 (Sheldrick, 2016)'
_diffrn_ambient_temperature 293(2)
_diffrn_measured_fraction_theta_full 0.997
_diffrn_measured_fraction_theta_max 0.996
_diffrn_measurement_device_type Saturn724+(2x2binmode)
_diffrn_radiation_type MoK\a
_diffrn_radiation_wavelength 0.71073
_diffrn_reflns_av_R_equivalents 0.0244
_diffrn_reflns_av_unetI/netI 0.0254
_diffrn_reflns_Laue_measured_fraction_full 0.997
_diffrn_reflns_Laue_measured_fraction_max 0.996
_diffrn_reflns_limit_h_max 8
_diffrn_reflns_limit_h_min -8
_diffrn_reflns_limit_k_max 21
_diffrn_reflns_limit_k_min -21
_diffrn_reflns_limit_l_max 22
_diffrn_reflns_limit_l_min -23
_diffrn_reflns_number 17037
_diffrn_reflns_point_group_measured_fraction_full 0.997
_diffrn_reflns_point_group_measured_fraction_max 0.994
_diffrn_reflns_theta_full 25.242
_diffrn_reflns_theta_max 27.473
_diffrn_reflns_theta_min 3.203
_exptl_absorpt_coefficient_mu 0.185
_exptl_crystal_colour White
_exptl_crystal_density_diffrn 1.316
_exptl_crystal_description Prism
_exptl_crystal_F_000 856
_refine_diff_density_max 0.305
_refine_diff_density_min -0.201
_refine_diff_density_rms 0.034
_refine_ls_abs_structure_details
;
 Flack x determined using 1666 quotients [(I+)-(I-)]/[(I+)+(I-)]
 (Parsons, Flack and Wagner, Acta Cryst. B69 (2013) 249-259).
;
_refine_ls_abs_structure_Flack 0.167(16)
_refine_ls_extinction_coef 0.011(2)
_refine_ls_extinction_expression Fc^*^=kFc[1+0.001xFc^2^\l^3^/sin(2\q)]^-1/4^
_refine_ls_extinction_method 'SHELXL-2016/6 (Sheldrick 2016)'
_refine_ls_goodness_of_fit_ref 1.033
_refine_ls_hydrogen_treatment constr
_refine_ls_matrix_type full
_refine_ls_number_parameters 264
_refine_ls_number_reflns 4671
_refine_ls_number_restraints 0
_refine_ls_restrained_S_all 1.033
_refine_ls_R_factor_all 0.0417
_refine_ls_R_factor_gt 0.0402
_refine_ls_shift/su_max 0.000
_refine_ls_shift/su_mean 0.000
_refine_ls_structure_factor_coef Fsqd
_refine_ls_weighting_details 'w=1/[\s^2^(Fo^2^)+(0.0632P)^2^+0.1544P] where P=(Fo^2^+2Fc^2^)/3'
_refine_ls_weighting_scheme calc
_refine_ls_wR_factor_gt 0.1104
_refine_ls_wR_factor_ref 0.1122
_reflns_Friedel_coverage 0.744
_reflns_Friedel_fraction_full 0.997
_reflns_Friedel_fraction_max 0.993
_reflns_number_gt 4502
_reflns_number_total 4671
_reflns_threshold_expression 'I > 2\s(I)'
_cod_data_source_file c8ob02468e2.cif
_cod_data_source_block TEST01
_cod_depositor_comments 'Adding full bibliography for 7156661.cif.'
_cod_database_code 7156661
_shelx_shelxl_version_number 2016/6
_shelx_space_group_comment
;
The symmetry employed for this shelxl refinement is uniquely defined
by the following loop, which should always be used as a source of
symmetry information in preference to the above space-group names.
They are only intended as comments.
;

loop_
_space_group_symop_operation_xyz
'x, y, z'
'-x+1/2, -y, z+1/2'
'x+1/2, -y+1/2, -z'
'-x, y+1/2, -z+1/2'

loop_
_atom_site_label
_atom_site_type_symbol
_atom_site_fract_x
_atom_site_fract_y
_atom_site_fract_z
_atom_site_U_iso_or_equiv
_atom_site_adp_type
_atom_site_occupancy
_atom_site_site_symmetry_order
_atom_site_calc_flag
_atom_site_refinement_flags_posn
_atom_site_refinement_flags_adp
S1 S 0.53767(12) 0.34882(4) 0.19725(4) 0.0604(2) Uani 1 1 d . .
O1 O 0.5399(4) 0.27956(11) -0.02592(12) 0.0750(7) Uani 1 1 d . .
O2 O 0.7612(3) 0.36356(10) 0.06590(10) 0.0523(4) Uani 1 1 d . .
H2 H 0.773812 0.319204 0.046951 0.063 Uiso 1 1 d R U
O3 O 0.5118(3) 0.56726(13) 0.14149(11) 0.0680(6) Uani 1 1 d . .
O4 O 0.8172(3) 0.51853(13) 0.12926(11) 0.0644(5) Uani 1 1 d . .
C1 C 0.3107(5) 0.33516(18) 0.23637(17) 0.0702(8) Uani 1 1 d . .
H1 H 0.290934 0.320043 0.285068 0.084 Uiso 1 1 calc R U
C2 C 0.1642(5) 0.34898(19) 0.18802(19) 0.0708(8) Uani 1 1 d . .
H2A H 0.031242 0.343967 0.199494 0.085 Uiso 1 1 calc R U
C3 C 0.2350(4) 0.37207(17) 0.11757(17) 0.0606(7) Uani 1 1 d . .
H3 H 0.153355 0.384063 0.077987 0.073 Uiso 1 1 calc R U
C4 C 0.4348(4) 0.37475(13) 0.11424(13) 0.0446(5) Uani 1 1 d . .
C5 C 0.5713(3) 0.39392(13) 0.05024(13) 0.0418(5) Uani 1 1 d . .
C6 C 0.4868(4) 0.34841(13) -0.01712(13) 0.0485(6) Uani 1 1 d . .
C7 C 0.3496(4) 0.38926(14) -0.06703(13) 0.0484(5) Uani 1 1 d . .
C8 C 0.3141(3) 0.47168(14) -0.05928(13) 0.0433(5) Uani 1 1 d . .
C9 C 0.3881(3) 0.51705(13) 0.00631(13) 0.0418(5) Uani 1 1 d . .
H9A H 0.292126 0.512767 0.045628 0.050 Uiso 1 1 calc R U
H9B H 0.400120 0.573464 -0.006521 0.050 Uiso 1 1 calc R U
C10 C 0.5877(3) 0.48672(12) 0.03443(12) 0.0391(5) Uani 1 1 d . .
C11 C 0.2691(5) 0.34600(17) -0.12595(16) 0.0662(8) Uani 1 1 d . .
H11 H 0.292037 0.291057 -0.130165 0.079 Uiso 1 1 calc R U
C12 C 0.1556(6) 0.3853(2) -0.17770(17) 0.0758(9) Uani 1 1 d . .
H12 H 0.098464 0.356687 -0.216144 0.091 Uiso 1 1 calc R U
C13 C 0.1274(5) 0.4674(2) -0.17204(17) 0.0692(8) Uani 1 1 d . .
H13 H 0.055997 0.494153 -0.208186 0.083 Uiso 1 1 calc R U
C14 C 0.2038(4) 0.51036(17) -0.11352(15) 0.0535(6) Uani 1 1 d . .
H14 H 0.181421 0.565422 -0.110278 0.064 Uiso 1 1 calc R U
C15 C 0.7538(4) 0.50084(13) -0.02240(14) 0.0460(5) Uani 1 1 d . .
H15A H 0.877431 0.483544 -0.000872 0.055 Uiso 1 1 calc R U
H15B H 0.728835 0.467043 -0.064884 0.055 Uiso 1 1 calc R U
C16 C 0.7769(3) 0.58706(13) -0.04847(13) 0.0449(5) Uani 1 1 d . .
C17 C 0.8989(4) 0.64140(16) -0.01228(15) 0.0538(6) Uani 1 1 d . .
H17 H 0.963968 0.625114 0.030205 0.065 Uiso 1 1 calc R U
C18 C 0.9261(5) 0.71906(17) -0.03781(18) 0.0627(7) Uani 1 1 d . .
H18 H 1.008009 0.754277 -0.012446 0.075 Uiso 1 1 calc R U
C19 C 0.8316(5) 0.74407(17) -0.10080(18) 0.0638(7) Uani 1 1 d . .
H19 H 0.850076 0.796065 -0.118340 0.077 Uiso 1 1 calc R U
C20 C 0.6835(4) 0.61395(16) -0.11172(14) 0.0526(6) Uani 1 1 d . .
H20 H 0.601252 0.579064 -0.137334 0.063 Uiso 1 1 calc R U
C21 C 0.7098(5) 0.69164(16) -0.13763(15) 0.0602(7) Uani 1 1 d . .
H21 H 0.644960 0.708346 -0.180024 0.072 Uiso 1 1 calc R U
C22 C 0.6316(4) 0.52968(14) 0.10734(14) 0.0478(5) Uani 1 1 d . .
C23 C 0.8670(7) 0.5497(2) 0.2041(2) 0.0927(12) Uani 1 1 d . .
H23A H 0.756493 0.541458 0.237066 0.111 Uiso 1 1 calc R U
H23B H 0.979430 0.520647 0.223598 0.111 Uiso 1 1 calc R U
C24 C 0.9125(11) 0.6345(3) 0.1994(3) 0.151(3) Uani 1 1 d . .
H24A H 1.031639 0.641755 0.171723 0.226 Uiso 1 1 calc R U
H24B H 0.929533 0.655961 0.247972 0.226 Uiso 1 1 calc R U
H24C H 0.806397 0.662108 0.175237 0.226 Uiso 1 1 calc R U

loop_
_atom_site_aniso_label
_atom_site_aniso_U_11
_atom_site_aniso_U_22
_atom_site_aniso_U_33
_atom_site_aniso_U_23
_atom_site_aniso_U_13
_atom_site_aniso_U_12
S1 0.0742(5) 0.0625(4) 0.0446(3) 0.0042(3) -0.0061(3) 0.0089(3)
O1 0.1165(19) 0.0419(9) 0.0666(12) -0.0121(8) -0.0216(13) 0.0170(11)
O2 0.0514(9) 0.0428(8) 0.0627(10) -0.0031(7) -0.0061(8) 0.0131(8)
O3 0.0710(13) 0.0700(11) 0.0629(11) -0.0235(10) -0.0010(10) 0.0160(10)
O4 0.0574(11) 0.0716(12) 0.0642(12) -0.0200(10) -0.0142(9) 0.0045(9)
C1 0.096(2) 0.0635(15) 0.0513(15) 0.0040(12) 0.0150(15) -0.0090(16)
C2 0.0668(18) 0.0739(18) 0.0719(19) 0.0060(15) 0.0142(16) -0.0156(16)
C3 0.0557(15) 0.0653(16) 0.0607(16) 0.0082(12) -0.0030(13) -0.0135(13)
C4 0.0522(13) 0.0375(10) 0.0440(11) -0.0007(9) -0.0017(10) -0.0026(10)
C5 0.0449(12) 0.0350(9) 0.0456(11) 0.0004(8) -0.0026(9) 0.0039(9)
C6 0.0660(15) 0.0367(10) 0.0428(11) -0.0012(9) -0.0032(11) -0.0007(11)
C7 0.0568(14) 0.0448(11) 0.0437(12) 0.0030(9) -0.0046(11) -0.0086(11)
C8 0.0389(11) 0.0458(11) 0.0452(11) 0.0055(9) 0.0024(9) -0.0022(9)
C9 0.0409(11) 0.0377(9) 0.0469(12) 0.0022(9) 0.0039(9) 0.0044(9)
C10 0.0379(11) 0.0345(9) 0.0450(11) -0.0024(8) 0.0008(8) 0.0014(8)
C11 0.091(2) 0.0535(13) 0.0543(15) 0.0039(12) -0.0156(15) -0.0152(15)
C12 0.090(2) 0.0812(19) 0.0559(16) 0.0023(14) -0.0273(16) -0.0214(19)
C13 0.0645(18) 0.086(2) 0.0570(16) 0.0165(15) -0.0173(14) -0.0051(16)
C14 0.0454(13) 0.0608(14) 0.0544(14) 0.0108(11) -0.0012(10) 0.0025(11)
C15 0.0433(11) 0.0411(10) 0.0537(13) -0.0054(9) 0.0072(10) 0.0014(10)
C16 0.0419(12) 0.0433(10) 0.0496(12) -0.0048(9) 0.0085(10) -0.0034(9)
C17 0.0476(13) 0.0532(13) 0.0605(15) -0.0004(11) -0.0052(11) -0.0036(11)
C18 0.0596(17) 0.0515(13) 0.0771(18) -0.0049(13) -0.0005(14) -0.0145(13)
C19 0.0691(18) 0.0499(13) 0.0725(18) 0.0059(12) 0.0128(15) -0.0095(13)
C20 0.0597(15) 0.0540(13) 0.0442(12) -0.0030(10) 0.0046(11) -0.0096(12)
C21 0.0713(18) 0.0604(14) 0.0488(14) 0.0068(12) 0.0041(12) -0.0073(13)
C22 0.0543(13) 0.0392(10) 0.0500(13) -0.0046(9) -0.0022(11) 0.0002(10)
C23 0.086(3) 0.095(3) 0.098(3) -0.035(2) -0.029(2) 0.001(2)
C24 0.217(7) 0.108(3) 0.127(4) -0.012(3) -0.052(5) -0.056(4)

loop_
_atom_type_symbol
_atom_type_description
_atom_type_scat_dispersion_real
_atom_type_scat_dispersion_imag
_atom_type_scat_source
C C 0.0033 0.0016 'International Tables Vol C Tables 4.2.6.8 and 6.1.1.4'
H H 0.0000 0.0000 'International Tables Vol C Tables 4.2.6.8 and 6.1.1.4'
O O 0.0106 0.0060 'International Tables Vol C Tables 4.2.6.8 and 6.1.1.4'
S S 0.1246 0.1234 'International Tables Vol C Tables 4.2.6.8 and 6.1.1.4'

loop_
_geom_angle_atom_site_label_1
_geom_angle_atom_site_label_2
_geom_angle_atom_site_label_3
_geom_angle
C1 S1 C4 91.83(15)
C5 O2 H2 109.4
C22 O4 C23 115.9(3)
C2 C1 S1 111.8(2)
C2 C1 H1 124.1
S1 C1 H1 124.1
C1 C2 C3 112.6(3)
C1 C2 H2A 123.7
C3 C2 H2A 123.7
C4 C3 C2 112.8(3)
C4 C3 H3 123.6
C2 C3 H3 123.6
C3 C4 C5 130.5(2)
C3 C4 S1 111.0(2)
C5 C4 S1 118.46(18)
O2 C5 C4 109.08(18)
O2 C5 C6 108.80(19)
C4 C5 C6 106.05(19)
O2 C5 C10 108.80(17)
C4 C5 C10 112.86(18)
C6 C5 C10 111.16(18)
O1 C6 C7 123.0(2)
O1 C6 C5 117.1(2)
C7 C6 C5 119.84(19)
C8 C7 C11 120.9(2)
C8 C7 C6 120.0(2)
C11 C7 C6 118.9(2)
C14 C8 C7 118.2(2)
C14 C8 C9 120.7(2)
C7 C8 C9 121.1(2)
C8 C9 C10 113.34(18)
C8 C9 H9A 108.9
C10 C9 H9A 108.9
C8 C9 H9B 108.9
C10 C9 H9B 108.9
H9A C9 H9B 107.7
C9 C10 C22 107.85(18)
C9 C10 C15 111.81(18)
C22 C10 C15 111.36(19)
C9 C10 C5 108.70(17)
C22 C10 C5 108.21(18)
C15 C10 C5 108.82(17)
C12 C11 C7 119.7(3)
C12 C11 H11 120.1
C7 C11 H11 120.1
C11 C12 C13 119.6(3)
C11 C12 H12 120.2
C13 C12 H12 120.2
C14 C13 C12 121.1(3)
C14 C13 H13 119.5
C12 C13 H13 119.5
C13 C14 C8 120.5(3)
C13 C14 H14 119.8
C8 C14 H14 119.8
C16 C15 C10 115.28(18)
C16 C15 H15A 108.5
C10 C15 H15A 108.5
C16 C15 H15B 108.5
C10 C15 H15B 108.5
H15A C15 H15B 107.5
C20 C16 C17 117.1(2)
C20 C16 C15 121.1(2)
C17 C16 C15 121.8(2)
C18 C17 C16 121.8(3)
C18 C17 H17 119.1
C16 C17 H17 119.1
C19 C18 C17 119.9(3)
C19 C18 H18 120.1
C17 C18 H18 120.1
C21 C19 C18 119.6(3)
C21 C19 H19 120.2
C18 C19 H19 120.2
C21 C20 C16 121.5(3)
C21 C20 H20 119.2
C16 C20 H20 119.2
C19 C21 C20 120.2(3)
C19 C21 H21 119.9
C20 C21 H21 119.9
O3 C22 O4 124.0(2)
O3 C22 C10 123.9(2)
O4 C22 C10 112.1(2)
C24 C23 O4 109.4(4)
C24 C23 H23A 109.8
O4 C23 H23A 109.8
C24 C23 H23B 109.8
O4 C23 H23B 109.8
H23A C23 H23B 108.2
C23 C24 H24A 109.5
C23 C24 H24B 109.5
H24A C24 H24B 109.5
C23 C24 H24C 109.5
H24A C24 H24C 109.5
H24B C24 H24C 109.5

loop_
_geom_bond_atom_site_label_1
_geom_bond_atom_site_label_2
_geom_bond_distance
S1 C1 1.712(3)
S1 C4 1.718(2)
O1 C6 1.211(3)
O2 C5 1.414(3)
O2 H2 0.8186
O3 C22 1.199(3)
O4 C22 1.334(3)
O4 C23 1.494(4)
C1 C2 1.347(5)
C1 H1 0.9300
C2 C3 1.421(4)
C2 H2A 0.9300
C3 C4 1.358(4)
C3 H3 0.9300
C4 C5 1.521(3)
C5 C6 1.549(3)
C5 C10 1.573(3)
C6 C7 1.467(3)
C7 C8 1.399(3)
C7 C11 1.401(4)
C8 C14 1.395(3)
C8 C9 1.498(3)
C9 C10 1.534(3)
C9 H9A 0.9700
C9 H9B 0.9700
C10 C22 1.535(3)
C10 C15 1.547(3)
C11 C12 1.380(4)
C11 H11 0.9300
C12 C13 1.383(5)
C12 H12 0.9300
C13 C14 1.382(4)
C13 H13 0.9300
C14 H14 0.9300
C15 C16 1.518(3)
C15 H15A 0.9700
C15 H15B 0.9700
C16 C20 1.387(4)
C16 C17 1.391(3)
C17 C18 1.385(4)
C17 H17 0.9300
C18 C19 1.377(5)
C18 H18 0.9300
C19 C21 1.376(4)
C19 H19 0.9300
C20 C21 1.387(4)
C20 H20 0.9300
C21 H21 0.9300
C23 C24 1.447(6)
C23 H23A 0.9700
C23 H23B 0.9700
C24 H24A 0.9600
C24 H24B 0.9600
C24 H24C 0.9600

loop_
_geom_torsion_atom_site_label_1
_geom_torsion_atom_site_label_2
_geom_torsion_atom_site_label_3
_geom_torsion_atom_site_label_4
_geom_torsion
C4 S1 C1 C2 0.6(2)
S1 C1 C2 C3 -0.6(4)
C1 C2 C3 C4 0.3(4)
C2 C3 C4 C5 178.1(2)
C2 C3 C4 S1 0.1(3)
C1 S1 C4 C3 -0.4(2)
C1 S1 C4 C5 -178.68(19)
C3 C4 C5 O2 -160.6(3)
S1 C4 C5 O2 17.3(2)
C3 C4 C5 C6 -43.5(3)
S1 C4 C5 C6 134.32(17)
C3 C4 C5 C10 78.4(3)
S1 C4 C5 C10 -103.7(2)
O2 C5 C6 O1 30.0(3)
C4 C5 C6 O1 -87.2(3)
C10 C5 C6 O1 149.8(2)
O2 C5 C6 C7 -149.7(2)
C4 C5 C6 C7 93.1(3)
C10 C5 C6 C7 -29.9(3)
O1 C6 C7 C8 -171.7(3)
C5 C6 C7 C8 8.0(4)
O1 C6 C7 C11 2.8(4)
C5 C6 C7 C11 -177.5(2)
C11 C7 C8 C14 -2.8(4)
C6 C7 C8 C14 171.6(2)
C11 C7 C8 C9 175.8(3)
C6 C7 C8 C9 -9.9(4)
C14 C8 C9 C10 -146.6(2)
C7 C8 C9 C10 34.9(3)
C8 C9 C10 C22 -172.05(18)
C8 C9 C10 C15 65.2(2)
C8 C9 C10 C5 -54.9(2)
O2 C5 C10 C9 171.65(17)
C4 C5 C10 C9 -67.1(2)
C6 C5 C10 C9 51.9(2)
O2 C5 C10 C22 -71.5(2)
C4 C5 C10 C22 49.7(2)
C6 C5 C10 C22 168.7(2)
O2 C5 C10 C15 49.7(2)
C4 C5 C10 C15 170.88(19)
C6 C5 C10 C15 -70.1(2)
C8 C7 C11 C12 0.9(5)
C6 C7 C11 C12 -173.5(3)
C7 C11 C12 C13 1.9(5)
C11 C12 C13 C14 -2.9(5)
C12 C13 C14 C8 1.0(5)
C7 C8 C14 C13 1.8(4)
C9 C8 C14 C13 -176.7(2)
C9 C10 C15 C16 55.0(3)
C22 C10 C15 C16 -65.8(3)
C5 C10 C15 C16 175.04(19)
C10 C15 C16 C20 -93.6(3)
C10 C15 C16 C17 89.4(3)
C20 C16 C17 C18 0.2(4)
C15 C16 C17 C18 177.3(2)
C16 C17 C18 C19 -0.3(4)
C17 C18 C19 C21 0.4(5)
C17 C16 C20 C21 -0.2(4)
C15 C16 C20 C21 -177.4(2)
C18 C19 C21 C20 -0.4(5)
C16 C20 C21 C19 0.4(4)
C23 O4 C22 O3 5.5(4)
C23 O4 C22 C10 -172.8(2)
C9 C10 C22 O3 13.2(3)
C15 C10 C22 O3 136.2(3)
C5 C10 C22 O3 -104.2(3)
C9 C10 C22 O4 -168.5(2)
C15 C10 C22 O4 -45.5(3)
C5 C10 C22 O4 74.1(2)
C22 O4 C23 C24 -83.4(5)
